data_7155259
loop_
_publ_author_name
'Murphy, R. B.'
'Norman, R. E.'
'White, J. M.'
'Perkins, M. V.'
'Johnston, M. R.'

_publ_section_title
;
 Tetra-porphyrin molecular tweezers: two binding sites linked via a
 polycyclic scaffold and rotating phenyl diimide core.
;
_journal_issue 37
_journal_name_full 'Organic &amp; biomolecular chemistry'
_journal_page_first 8707
_journal_page_last 8720
_journal_paper_doi 10.1039/c6ob01588c
_journal_volume 14
_journal_year 2016
_chemical_formula_moiety '(C30 H20 N2 O8) 2(C2 H6 O S)'
_chemical_formula_sum 'C34 H32 N2 O10 S2'
_chemical_formula_weight 692.73
_space_group_crystal_system triclinic
_space_group_IT_number 2
_space_group_name_Hall '-P 1'
_space_group_name_H-M_alt 'P -1'
_symmetry_space_group_name_Hall '-P 1'
_symmetry_space_group_name_H-M 'P -1'
_atom_sites_solution_hydrogens geom
_audit_creation_method SHELXL-2014/7
_audit_update_record
;
2016-06-18 deposited with the CCDC.
2016-08-18 downloaded from the CCDC.
;
_cell_angle_alpha 91.428(7)
_cell_angle_beta 93.661(7)
_cell_angle_gamma 96.076(6)
_cell_formula_units_Z 1
_cell_length_a 7.6974(5)
_cell_length_b 9.8515(7)
_cell_length_c 10.6292(9)
_cell_measurement_reflns_used 2288
_cell_measurement_temperature 100.00(10)
_cell_measurement_theta_max 76.3510
_cell_measurement_theta_min 5.8000
_cell_volume 799.45(10)
_computing_cell_refinement
;
CrysAlisPro, Agilent Technologies,
Version 1.171.36.28 (release 01-02-2013 CrysAlis171 .NET)
(compiled Feb  1 2013,16:14:44)
;
_computing_data_collection
;
CrysAlisPro, Agilent Technologies,
Version 1.171.36.28 (release 01-02-2013 CrysAlis171 .NET)
(compiled Feb  1 2013,16:14:44)
;
_computing_data_reduction
;
CrysAlisPro, Agilent Technologies,
Version 1.171.36.28 (release 01-02-2013 CrysAlis171 .NET)
(compiled Feb  1 2013,16:14:44)
;
_computing_structure_refinement 'SHELXL-2014/7 (Sheldrick, 2014)'
_diffrn_ambient_temperature 100.00(10)
_diffrn_measured_fraction_theta_full 0.962
_diffrn_measured_fraction_theta_max 0.941
_diffrn_measurement_device_type 'SuperNova, Dual, Cu at zero, Atlas'
_diffrn_measurement_method '\w scans'
_diffrn_radiation_monochromator mirror
_diffrn_radiation_source 'SuperNova (Cu) X-ray Source'
_diffrn_radiation_type 'Cu K\a'
_diffrn_radiation_wavelength 1.5418
_diffrn_reflns_av_R_equivalents 0.0669
_diffrn_reflns_av_unetI/netI 0.0498
_diffrn_reflns_Laue_measured_fraction_full 0.962
_diffrn_reflns_Laue_measured_fraction_max 0.941
_diffrn_reflns_limit_h_max 8
_diffrn_reflns_limit_h_min -9
_diffrn_reflns_limit_k_max 12
_diffrn_reflns_limit_k_min -10
_diffrn_reflns_limit_l_max 12
_diffrn_reflns_limit_l_min -13
_diffrn_reflns_number 5636
_diffrn_reflns_point_group_measured_fraction_full 0.962
_diffrn_reflns_point_group_measured_fraction_max 0.941
_diffrn_reflns_theta_full 67.684
_diffrn_reflns_theta_max 76.766
_diffrn_reflns_theta_min 5.794
_exptl_absorpt_coefficient_mu 2.052
_exptl_absorpt_correction_T_max 1.00000
_exptl_absorpt_correction_T_min 0.89721
_exptl_absorpt_correction_type multi-scan
_exptl_absorpt_process_details
;
CrysAlisPro, Agilent Technologies,
Version 1.171.36.28 (release 01-02-2013 CrysAlis171 .NET)
(compiled Feb  1 2013,16:14:44)
Empirical absorption correction using spherical harmonics,
 implemented in SCALE3 ABSPACK scaling algorithm.
;
_exptl_crystal_colour colourless
_exptl_crystal_density_diffrn 1.439
_exptl_crystal_description plate
_exptl_crystal_F_000 362
_exptl_crystal_size_max 0.5
_exptl_crystal_size_mid 0.2
_exptl_crystal_size_min 0.03
_refine_diff_density_max 0.447
_refine_diff_density_min -0.593
_refine_diff_density_rms 0.081
_refine_ls_extinction_method none
_refine_ls_goodness_of_fit_ref 0.963
_refine_ls_hydrogen_treatment constr
_refine_ls_matrix_type full
_refine_ls_number_parameters 217
_refine_ls_number_reflns 3169
_refine_ls_number_restraints 0
_refine_ls_restrained_S_all 0.963
_refine_ls_R_factor_all 0.0700
_refine_ls_R_factor_gt 0.0552
_refine_ls_shift/su_max 0.000
_refine_ls_shift/su_mean 0.000
_refine_ls_structure_factor_coef Fsqd
_refine_ls_weighting_details 'w=1/[\s^2^(Fo^2^)+(0.0847P)^2^+1.1887P] where P=(Fo^2^+2Fc^2^)/3'
_refine_ls_weighting_scheme calc
_refine_ls_wR_factor_gt 0.1413
_refine_ls_wR_factor_ref 0.1515
_reflns_Friedel_coverage 0.000
_reflns_number_gt 2585
_reflns_number_total 3169
_reflns_threshold_expression 'I > 2\s(I)'
_cod_data_source_file c6ob01588c2.cif
_cod_data_source_block shelx
_cod_depositor_comments
;Adding full bibliography for 7155256--7155259.cif.

 Adding full bibliography for 7155256--7155259.cif.
;
_cod_database_code 7155259
_shelx_shelxl_version_number 2014/7
_chemical_oxdiff_usercomment 'Martin Johnston (I piece rotate no ring)'
_shelx_space_group_comment
;
The symmetry employed for this shelxl refinement is uniquely defined
by the following loop, which should always be used as a source of
symmetry information in preference to the above space-group names.
They are only intended as comments.
;
_cell_oxdiff_twin_number 2

loop_
_space_group_symop_operation_xyz
'x, y, z'
'-x, -y, -z'

loop_
_atom_site_label
_atom_site_type_symbol
_atom_site_fract_x
_atom_site_fract_y
_atom_site_fract_z
_atom_site_U_iso_or_equiv
_atom_site_adp_type
_atom_site_occupancy
_atom_site_site_symmetry_order
_atom_site_calc_flag
_atom_site_refinement_flags_posn
_atom_site_refinement_flags_adp
S1 S 1.12444(9) 0.40080(6) 1.23170(6) 0.0225(2) Uani 1 1 d . .
O4 O 1.2460(2) -0.07267(18) 0.61739(16) 0.0178(4) Uani 1 1 d . .
O3 O 0.9337(2) -0.00331(18) 0.68768(16) 0.0173(4) Uani 1 1 d . .
C15 C 1.4175(3) 0.3924(3) 0.9267(2) 0.0153(5) Uani 1 1 d . .
C17 C 1.6720(3) 0.4963(3) 1.0498(2) 0.0159(5) Uani 1 1 d . .
H17 H 1.7862 0.4943 1.0834 0.019 Uiso 1 1 calc R U
O2 O 1.3373(2) 0.11889(19) 1.00811(16) 0.0190(4) Uani 1 1 d . .
O1 O 1.2894(2) 0.38746(19) 0.66448(17) 0.0218(4) Uani 1 1 d . .
O5 O 1.0189(3) 0.3182(2) 1.12748(18) 0.0268(4) Uani 1 1 d . .
C7 C 1.3094(3) -0.0591(3) 0.7487(2) 0.0167(5) Uani 1 1 d . .
H7 H 1.2999 -0.1438 0.7953 0.020 Uiso 1 1 calc R U
N1 N 1.3324(3) 0.2781(2) 0.85224(19) 0.0146(4) Uani 1 1 d . .
C8 C 1.4957(3) 0.0082(3) 0.7377(2) 0.0189(5) Uani 1 1 d . .
H8 H 1.5945 -0.0035 0.7896 0.023 Uiso 1 1 calc R U
C5 C 1.0034(3) 0.0134(3) 0.8176(2) 0.0166(5) Uani 1 1 d . .
H5 H 0.9785 -0.0658 0.8701 0.020 Uiso 1 1 calc R U
C10 C 1.2959(3) 0.0679(3) 0.5870(2) 0.0164(5) Uani 1 1 d . .
H10 H 1.2755 0.0894 0.4981 0.020 Uiso 1 1 calc R U
C9 C 1.4866(3) 0.0871(3) 0.6382(2) 0.0187(5) Uani 1 1 d . .
H9 H 1.5780 0.1426 0.6065 0.022 Uiso 1 1 calc R U
C14 C 1.2967(3) 0.1474(2) 0.9016(2) 0.0141(5) Uani 1 1 d . .
C3 C 0.9167(3) 0.2167(3) 0.7576(2) 0.0185(5) Uani 1 1 d . .
H3 H 0.8745 0.3015 0.7517 0.022 Uiso 1 1 calc R U
C6 C 1.2022(3) 0.0550(2) 0.7979(2) 0.0137(5) Uani 1 1 d . .
C16 C 1.5889(3) 0.3868(3) 0.9751(2) 0.0164(5) Uani 1 1 d . .
H16 H 1.6473 0.3112 0.9578 0.020 Uiso 1 1 calc R U
C2 C 0.9859(3) 0.1341(3) 0.6521(2) 0.0160(5) Uani 1 1 d . .
H2 H 0.9473 0.1565 0.5662 0.019 Uiso 1 1 calc R U
C13 C 1.2734(3) 0.2847(3) 0.7256(2) 0.0159(5) Uani 1 1 d . .
C1 C 1.1897(3) 0.1443(2) 0.6813(2) 0.0148(5) Uani 1 1 d . .
C4 C 0.9292(3) 0.1422(3) 0.8594(2) 0.0186(5) Uani 1 1 d . .
H4 H 0.8986 0.1646 0.9400 0.022 Uiso 1 1 calc R U
C18 C 1.0177(4) 0.3603(3) 1.3727(3) 0.0295(6) Uani 1 1 d . .
H18A H 1.0801 0.4108 1.4430 0.044 Uiso 1 1 calc R U
H18B H 0.8999 0.3843 1.3643 0.044 Uiso 1 1 calc R U
H18C H 1.0156 0.2643 1.3864 0.044 Uiso 1 1 calc R U
C19 C 1.3164(4) 0.3187(3) 1.2690(3) 0.0272(6) Uani 1 1 d . .
H19A H 1.3866 0.3695 1.3357 0.041 Uiso 1 1 calc R U
H19B H 1.2831 0.2278 1.2957 0.041 Uiso 1 1 calc R U
H19C H 1.3826 0.3146 1.1957 0.041 Uiso 1 1 calc R U

loop_
_atom_site_aniso_label
_atom_site_aniso_U_11
_atom_site_aniso_U_22
_atom_site_aniso_U_33
_atom_site_aniso_U_23
_atom_site_aniso_U_13
_atom_site_aniso_U_12
S1 0.0327(4) 0.0126(3) 0.0227(3) -0.0005(2) 0.0031(2) 0.0041(2)
O4 0.0251(9) 0.0121(8) 0.0156(9) -0.0030(6) 0.0001(7) 0.0009(7)
O3 0.0198(8) 0.0135(9) 0.0172(9) -0.0005(6) -0.0025(6) -0.0019(7)
C15 0.0203(11) 0.0113(11) 0.0136(11) -0.0018(8) 0.0019(8) -0.0011(9)
C17 0.0171(10) 0.0139(11) 0.0165(11) -0.0018(9) 0.0001(8) 0.0017(9)
O2 0.0245(9) 0.0163(9) 0.0155(9) 0.0003(7) -0.0012(7) 0.0011(7)
O1 0.0312(10) 0.0140(9) 0.0189(9) 0.0036(7) -0.0023(7) -0.0018(7)
O5 0.0381(11) 0.0223(10) 0.0202(10) -0.0050(8) -0.0028(8) 0.0080(8)
C7 0.0214(12) 0.0130(11) 0.0155(11) -0.0016(9) -0.0012(9) 0.0034(9)
N1 0.0195(9) 0.0093(10) 0.0145(10) -0.0024(7) 0.0004(7) 0.0008(8)
C8 0.0176(11) 0.0181(12) 0.0212(12) -0.0049(9) 0.0009(9) 0.0049(9)
C5 0.0167(11) 0.0174(12) 0.0153(12) -0.0006(9) 0.0003(8) 0.0004(9)
C10 0.0199(11) 0.0135(12) 0.0154(11) -0.0017(9) 0.0011(9) 0.0013(9)
C9 0.0171(11) 0.0188(13) 0.0204(12) -0.0043(9) 0.0035(9) 0.0025(10)
C14 0.0153(10) 0.0116(11) 0.0156(11) -0.0022(9) 0.0024(8) 0.0026(9)
C3 0.0169(11) 0.0138(12) 0.0246(13) -0.0038(9) -0.0013(9) 0.0032(9)
C6 0.0168(11) 0.0112(11) 0.0124(11) -0.0018(8) -0.0004(8) 0.0001(9)
C16 0.0196(11) 0.0124(11) 0.0177(11) -0.0019(9) 0.0024(9) 0.0039(9)
C2 0.0183(11) 0.0118(11) 0.0174(12) 0.0014(9) -0.0025(9) 0.0020(9)
C13 0.0177(11) 0.0135(12) 0.0163(11) -0.0015(9) 0.0015(9) 0.0015(9)
C1 0.0199(11) 0.0111(11) 0.0131(11) -0.0014(8) 0.0000(8) 0.0011(9)
C4 0.0170(11) 0.0174(12) 0.0209(12) -0.0034(9) 0.0014(9) 0.0004(9)
C18 0.0361(15) 0.0288(15) 0.0233(14) -0.0035(11) 0.0063(11) 0.0011(12)
C19 0.0305(14) 0.0248(14) 0.0275(14) -0.0021(11) 0.0040(11) 0.0075(12)

loop_
_atom_type_symbol
_atom_type_description
_atom_type_scat_dispersion_real
_atom_type_scat_dispersion_imag
_atom_type_scat_source
C C 0.0181 0.0091 'International Tables Vol C Tables 4.2.6.8 and 6.1.1.4'
H H 0.0000 0.0000 'International Tables Vol C Tables 4.2.6.8 and 6.1.1.4'
N N 0.0311 0.0180 'International Tables Vol C Tables 4.2.6.8 and 6.1.1.4'
O O 0.0492 0.0322 'International Tables Vol C Tables 4.2.6.8 and 6.1.1.4'
S S 0.3331 0.5567 'International Tables Vol C Tables 4.2.6.8 and 6.1.1.4'

loop_
_geom_angle_atom_site_label_1
_geom_angle_atom_site_label_2
_geom_angle_atom_site_label_3
_geom_angle
_geom_angle_site_symmetry_1
O5 S1 C19 107.65(13) .
O5 S1 C18 105.89(14) .
C19 S1 C18 97.06(14) .
C7 O4 C10 96.22(17) .
C2 O3 C5 96.48(17) .
C17 C15 C16 121.7(2) 2_867
C17 C15 N1 119.8(2) 2_867
C16 C15 N1 118.6(2) .
C15 C17 C16 119.2(2) 2_867
C15 C17 H17 120.4 2_867
C16 C17 H17 120.4 .
O4 C7 C8 101.09(19) .
O4 C7 C6 101.43(18) .
C8 C7 C6 106.3(2) .
O4 C7 H7 115.4 .
C8 C7 H7 115.4 .
C6 C7 H7 115.4 .
C13 N1 C14 113.2(2) .
C13 N1 C15 124.1(2) .
C14 N1 C15 122.6(2) .
C9 C8 C7 105.5(2) .
C9 C8 H8 127.3 .
C7 C8 H8 127.3 .
O3 C5 C4 101.69(19) .
O3 C5 C6 100.33(17) .
C4 C5 C6 106.55(19) .
O3 C5 H5 115.4 .
C4 C5 H5 115.4 .
C6 C5 H5 115.4 .
O4 C10 C9 101.16(19) .
O4 C10 C1 100.80(18) .
C9 C10 C1 106.9(2) .
O4 C10 H10 115.4 .
C9 C10 H10 115.4 .
C1 C10 H10 115.4 .
C8 C9 C10 105.9(2) .
C8 C9 H9 127.1 .
C10 C9 H9 127.1 .
O2 C14 N1 124.2(2) .
O2 C14 C6 128.0(2) .
N1 C14 C6 107.75(19) .
C4 C3 C2 105.6(2) .
C4 C3 H3 127.2 .
C2 C3 H3 127.2 .
C14 C6 C1 105.61(19) .
C14 C6 C7 114.67(19) .
C1 C6 C7 101.21(18) .
C14 C6 C5 114.17(19) .
C1 C6 C5 101.23(18) .
C7 C6 C5 117.2(2) .
C15 C16 C17 119.1(2) .
C15 C16 H16 120.4 .
C17 C16 H16 120.4 .
O3 C2 C3 101.39(19) .
O3 C2 C1 101.27(18) .
C3 C2 C1 105.66(19) .
O3 C2 H2 115.5 .
C3 C2 H2 115.5 .
C1 C2 H2 115.5 .
O1 C13 N1 124.3(2) .
O1 C13 C1 127.5(2) .
N1 C13 C1 108.2(2) .
C13 C1 C6 105.20(19) .
C13 C1 C10 114.92(19) .
C6 C1 C10 101.40(19) .
C13 C1 C2 114.5(2) .
C6 C1 C2 101.16(18) .
C10 C1 C2 116.73(19) .
C3 C4 C5 105.9(2) .
C3 C4 H4 127.0 .
C5 C4 H4 127.0 .
S1 C18 H18A 109.5 .
S1 C18 H18B 109.5 .
H18A C18 H18B 109.5 .
S1 C18 H18C 109.5 .
H18A C18 H18C 109.5 .
H18B C18 H18C 109.5 .
S1 C19 H19A 109.5 .
S1 C19 H19B 109.5 .
H19A C19 H19B 109.5 .
S1 C19 H19C 109.5 .
H19A C19 H19C 109.5 .
H19B C19 H19C 109.5 .

loop_
_geom_bond_atom_site_label_1
_geom_bond_atom_site_label_2
_geom_bond_distance
_geom_bond_site_symmetry_2
S1 O5 1.500(2) .
S1 C19 1.786(3) .
S1 C18 1.788(3) .
O4 C7 1.447(3) .
O4 C10 1.447(3) .
O3 C2 1.437(3) .
O3 C5 1.448(3) .
C15 C17 1.382(4) 2_867
C15 C16 1.392(3) .
C15 N1 1.434(3) .
C17 C15 1.382(4) 2_867
C17 C16 1.396(3) .
C17 H17 0.9300 .
O2 C14 1.203(3) .
O1 C13 1.216(3) .
C7 C8 1.527(3) .
C7 C6 1.563(3) .
C7 H7 0.9800 .
N1 C13 1.399(3) .
N1 C14 1.409(3) .
C8 C9 1.330(4) .
C8 H8 0.9300 .
C5 C4 1.514(4) .
C5 C6 1.571(3) .
C5 H5 0.9800 .
C10 C9 1.524(3) .
C10 C1 1.561(3) .
C10 H10 0.9800 .
C9 H9 0.9300 .
C14 C6 1.510(3) .
C3 C4 1.327(4) .
C3 C2 1.525(4) .
C3 H3 0.9300 .
C6 C1 1.542(3) .
C16 H16 0.9300 .
C2 C1 1.572(3) .
C2 H2 0.9800 .
C13 C1 1.513(3) .
C4 H4 0.9300 .
C18 H18A 0.9600 .
C18 H18B 0.9600 .
C18 H18C 0.9600 .
C19 H19A 0.9600 .
C19 H19B 0.9600 .
C19 H19C 0.9600 .

loop_
_geom_torsion_atom_site_label_1
_geom_torsion_atom_site_label_2
_geom_torsion_atom_site_label_3
_geom_torsion_atom_site_label_4
_geom_torsion
_geom_torsion_site_symmetry_1
C10 O4 C7 C8 -51.0(2) .
C10 O4 C7 C6 58.38(19) .
C17 C15 N1 C13 63.1(3) 2_867
C16 C15 N1 C13 -117.7(3) .
C17 C15 N1 C14 -115.4(3) 2_867
C16 C15 N1 C14 63.7(3) .
O4 C7 C8 C9 32.9(3) .
C6 C7 C8 C9 -72.6(2) .
C2 O3 C5 C4 49.7(2) .
C2 O3 C5 C6 -59.8(2) .
C7 O4 C10 C9 50.7(2) .
C7 O4 C10 C1 -59.1(2) .
C7 C8 C9 C10 -0.5(3) .
O4 C10 C9 C8 -32.1(3) .
C1 C10 C9 C8 72.9(3) .
C13 N1 C14 O2 179.4(2) .
C15 N1 C14 O2 -1.9(4) .
C13 N1 C14 C6 -0.4(3) .
C15 N1 C14 C6 178.4(2) .
O2 C14 C6 C1 -178.5(2) .
N1 C14 C6 C1 1.2(2) .
O2 C14 C6 C7 -68.0(3) .
N1 C14 C6 C7 111.7(2) .
O2 C14 C6 C5 71.2(3) .
N1 C14 C6 C5 -109.1(2) .
O4 C7 C6 C14 -147.58(19) .
C8 C7 C6 C14 -42.3(3) .
O4 C7 C6 C1 -34.4(2) .
C8 C7 C6 C1 70.8(2) .
O4 C7 C6 C5 74.5(2) .
C8 C7 C6 C5 179.79(19) .
O3 C5 C6 C14 150.01(19) .
C4 C5 C6 C14 44.4(3) .
O3 C5 C6 C1 37.1(2) .
C4 C5 C6 C1 -68.5(2) .
O3 C5 C6 C7 -71.9(2) .
C4 C5 C6 C7 -177.5(2) .
C17 C15 C16 C17 0.4(4) 2_867
N1 C15 C16 C17 -178.7(2) .
C15 C17 C16 C15 -0.3(4) 2_867
C5 O3 C2 C3 -49.9(2) .
C5 O3 C2 C1 58.8(2) .
C4 C3 C2 O3 32.7(2) .
C4 C3 C2 C1 -72.6(2) .
C14 N1 C13 O1 179.5(2) .
C15 N1 C13 O1 0.8(4) .
C14 N1 C13 C1 -0.7(3) .
C15 N1 C13 C1 -179.4(2) .
O1 C13 C1 C6 -178.8(2) .
N1 C13 C1 C6 1.4(3) .
O1 C13 C1 C10 70.6(3) .
N1 C13 C1 C10 -109.2(2) .
O1 C13 C1 C2 -68.6(3) .
N1 C13 C1 C2 111.6(2) .
C14 C6 C1 C13 -1.6(2) .
C7 C6 C1 C13 -121.4(2) .
C5 C6 C1 C13 117.7(2) .
C14 C6 C1 C10 118.43(19) .
C7 C6 C1 C10 -1.4(2) .
C5 C6 C1 C10 -122.29(19) .
C14 C6 C1 C2 -121.07(19) .
C7 C6 C1 C2 119.12(19) .
C5 C6 C1 C2 -1.8(2) .
O4 C10 C1 C13 149.6(2) .
C9 C10 C1 C13 44.3(3) .
O4 C10 C1 C6 36.8(2) .
C9 C10 C1 C6 -68.5(2) .
O4 C10 C1 C2 -72.1(2) .
C9 C10 C1 C2 -177.36(19) .
O3 C2 C1 C13 -146.9(2) .
C3 C2 C1 C13 -41.5(3) .
O3 C2 C1 C6 -34.3(2) .
C3 C2 C1 C6 71.0(2) .
O3 C2 C1 C10 74.6(2) .
C3 C2 C1 C10 180.0(2) .
C2 C3 C4 C5 -0.7(2) .
O3 C5 C4 C3 -31.2(2) .
C6 C5 C4 C3 73.4(2) .

loop_
_cell_oxdiff_twin_id
_cell_oxdiff_twin_matrix_11
_cell_oxdiff_twin_matrix_12
_cell_oxdiff_twin_matrix_13
_cell_oxdiff_twin_matrix_21
_cell_oxdiff_twin_matrix_22
_cell_oxdiff_twin_matrix_23
_cell_oxdiff_twin_matrix_31
_cell_oxdiff_twin_matrix_32
_cell_oxdiff_twin_matrix_33
1 1.0000 0.0000 0.0000 0.0000 1.0000 0.0000 0.0000 0.0000 1.0000
2 1.0001 0.0012 -0.0021 -0.2708 -1.0005 0.0026 -0.1800 -0.0013 -0.9990
